data_7048166
loop_
_publ_author_name
'J\'onsson, Helgi Freyr'
'Fiksdahl, Anne'

_publ_section_title
;
 Studies on gold-nitrone systems.
;
_journal_issue 1
_journal_name_full 'Dalton transactions (Cambridge, England : 2003)'
_journal_page_first 142
_journal_page_last 149
_journal_paper_doi 10.1039/c8dt04254c
_journal_volume 48
_journal_year 2018
_chemical_formula_moiety 'C28 H36 Au N O P, F6 Sb'
_chemical_formula_sum 'C28 H36 Au F6 N O P Sb'
_chemical_formula_weight 866.26
_space_group_crystal_system monoclinic
_space_group_IT_number 14
_space_group_name_Hall '-P 2yn'
_space_group_name_H-M_alt 'P 1 21/n 1'
_symmetry_space_group_name_Hall '-P 2yn'
_symmetry_space_group_name_H-M 'P 1 21/n 1'
_atom_sites_solution_hydrogens geom
_audit_block_doi 10.5517/ccdc.csd.cc1ndq1t
_audit_creation_date 2016-05-13
_audit_creation_method
;
Olex2 1.2
(compiled 2016.02.19 svn.r3266 for OlexSys, GUI svn.r5155)
;
_audit_update_record
;
2017-02-07 deposited with the CCDC.
2018-11-19 downloaded from the CCDC.
;
_cell_angle_alpha 90
_cell_angle_beta 101.159(2)
_cell_angle_gamma 90
_cell_formula_units_Z 4
_cell_length_a 7.4853(6)
_cell_length_b 29.414(2)
_cell_length_c 13.8470(11)
_cell_measurement_reflns_used 9774
_cell_measurement_temperature 100(2)
_cell_measurement_theta_max 31.50
_cell_measurement_theta_min 2.56
_cell_volume 2991.1(4)
_computing_cell_refinement 'APEX2 v2014.11-0 (Bruker-AXS, 2016)'
_computing_data_collection 'APEX2 v2014.11-0 (Bruker-AXS, 2016)'
_computing_data_reduction 'SAINT v8.34A (Bruker-AXS, 2016)'
_computing_molecular_graphics 'Diamond v4.0.1 (Brandenburg, 2014)'
_computing_publication_material 'Olex2 (Dolomanov et al., 2009)'
_computing_structure_refinement 'XL (Sheldrick, 2015b)'
_computing_structure_solution 'XT (Sheldrick, 2015a)'
_diffrn_ambient_temperature 100(2)
_diffrn_detector 'Bruker PHOTON100 area detector'
_diffrn_detector_area_resol_mean 10.4167
_diffrn_detector_type 'CMOS area detector'
_diffrn_measured_fraction_theta_full 0.999
_diffrn_measured_fraction_theta_max 0.995
_diffrn_measurement_device 'three-circle diffractometer'
_diffrn_measurement_device_type 'Bruker D8 Venture, CMOS detector'
_diffrn_measurement_method '\w and \f scans'
_diffrn_radiation_probe x-ray
_diffrn_radiation_type MoK\a
_diffrn_radiation_wavelength 0.71073
_diffrn_reflns_av_R_equivalents 0.0324
_diffrn_reflns_av_unetI/netI 0.0222
_diffrn_reflns_Laue_measured_fraction_full 0.999
_diffrn_reflns_Laue_measured_fraction_max 0.995
_diffrn_reflns_limit_h_max 10
_diffrn_reflns_limit_h_min -10
_diffrn_reflns_limit_k_max 43
_diffrn_reflns_limit_k_min -41
_diffrn_reflns_limit_l_max 20
_diffrn_reflns_limit_l_min -20
_diffrn_reflns_number 57377
_diffrn_reflns_point_group_measured_fraction_full 0.999
_diffrn_reflns_point_group_measured_fraction_max 0.995
_diffrn_reflns_theta_full 26.000
_diffrn_reflns_theta_max 31.538
_diffrn_reflns_theta_min 2.562
_diffrn_source 'microfocus sealed X-ray tube'
_diffrn_standards_number 0
_exptl_absorpt_coefficient_mu 5.916
_exptl_absorpt_correction_T_max 0.7462
_exptl_absorpt_correction_T_min 0.4732
_exptl_absorpt_correction_type multi-scan
_exptl_absorpt_process_details
;
SADABS-2014/5 (Bruker,2014/5) was used for absorption correction.
wR2(int) was 0.0977 before and 0.0492 after correction.
The Ratio of minimum to maximum transmission is 0.6341.
The \l/2 correction factor is Not present.
;
_exptl_crystal_colour 'clear colourless'
_exptl_crystal_colour_lustre clear
_exptl_crystal_colour_primary colourless
_exptl_crystal_density_diffrn 1.924
_exptl_crystal_description block
_exptl_crystal_F_000 1672
_exptl_crystal_size_max 0.23
_exptl_crystal_size_mid 0.17
_exptl_crystal_size_min 0.11
_refine_diff_density_max 1.468
_refine_diff_density_min -2.265
_refine_diff_density_rms 0.143
_refine_ls_extinction_method none
_refine_ls_goodness_of_fit_ref 1.065
_refine_ls_hydrogen_treatment constr
_refine_ls_matrix_type full
_refine_ls_number_parameters 359
_refine_ls_number_reflns 9907
_refine_ls_number_restraints 0
_refine_ls_restrained_S_all 1.065
_refine_ls_R_factor_all 0.0343
_refine_ls_R_factor_gt 0.0317
_refine_ls_shift/su_max 0.001
_refine_ls_shift/su_mean 0.000
_refine_ls_structure_factor_coef Fsqd
_refine_ls_weighting_details 'w=1/[\s^2^(Fo^2^)+22.1062P] where P=(Fo^2^+2Fc^2^)/3'
_refine_ls_weighting_scheme calc
_refine_ls_wR_factor_gt 0.0638
_refine_ls_wR_factor_ref 0.0647
_reflns_Friedel_coverage 0.000
_reflns_number_gt 9429
_reflns_number_total 9907
_reflns_threshold_expression 'I > 2\s(I)'
_cod_data_source_file c8dt04254c2.cif
_cod_data_source_block hfj-102-block
_cod_depositor_comments 'Adding full bibliography for 7048160--7048168.cif.'
_cod_database_code 7048166
_shelx_space_group_comment
;
The symmetry employed for this shelxl refinement is uniquely defined
by the following loop, which should always be used as a source of
symmetry information in preference to the above space-group names.
They are only intended as comments.
;
_olex2_refinement_description
;
1. Fixed Uiso
 At 1.2 times of:
  All C(H) groups
 At 1.5 times of:
  All C(H,H,H) groups
2.a Aromatic/amide H refined with riding coordinates:
 C00F(H00F), C00I(H00I), C00J(H00J), C00K(H00K), C00L(H00L), C00M(H00M),
 C00N(H00N), C00S(H00S), C00T(H00T), C00U(H00U), C00V(H00V), C00Y(H00Z),
 C00Z(H00), C011(H011), C012(H012)
2.b Idealised Me refined as rotating group:
 C00D(H00A,H00B,H00C), C00H(H00D,H00E,H00G), C00R(H00H,H00O,H00P), C00W(H00Q,
 H00R,H00W), C00X(H00X,H00Y,H), C010(H01A,H01B,H01C), C013(H01D,H01E,H01F)
;
_shelx_shelxl_version_number 2014/7
_olex2_submission_special_instructions 'No special instructions were received'

loop_
_space_group_symop_operation_xyz
'x, y, z'
'-x+1/2, y+1/2, -z+1/2'
'-x, -y, -z'
'x-1/2, -y-1/2, z-1/2'

loop_
_atom_site_label
_atom_site_type_symbol
_atom_site_fract_x
_atom_site_fract_y
_atom_site_fract_z
_atom_site_U_iso_or_equiv
_atom_site_adp_type
_atom_site_occupancy
_atom_site_site_symmetry_order
_atom_site_calc_flag
_atom_site_refinement_flags_posn
Au01 Au 0.50750(2) 0.38129(2) 0.78124(2) 0.01132(3) Uani 1 1 d .
Sb02 Sb -0.12830(3) 0.13991(2) 0.70636(2) 0.01137(4) Uani 1 1 d .
P003 P 0.31168(11) 0.32817(3) 0.70862(6) 0.01077(14) Uani 1 1 d .
F004 F -0.1448(3) 0.10628(8) 0.58887(17) 0.0218(4) Uani 1 1 d .
F005 F -0.3826(3) 0.13755(9) 0.68940(19) 0.0239(5) Uani 1 1 d .
F006 F -0.1498(3) 0.19403(7) 0.63341(17) 0.0215(4) Uani 1 1 d .
O007 O 0.6839(3) 0.42932(8) 0.86103(18) 0.0148(5) Uani 1 1 d .
F008 F -0.1090(4) 0.08483(8) 0.77570(19) 0.0253(5) Uani 1 1 d .
F009 F 0.1258(3) 0.14226(10) 0.7150(2) 0.0289(5) Uani 1 1 d .
F00A F -0.1099(4) 0.17273(8) 0.82373(17) 0.0242(5) Uani 1 1 d .
N00B N 0.8071(4) 0.41578(9) 0.9393(2) 0.0119(5) Uani 1 1 d .
C00C C 0.1758(4) 0.34523(12) 0.5898(2) 0.0129(6) Uani 1 1 d .
C00D C 0.0067(5) 0.35572(13) 0.7759(3) 0.0215(7) Uani 1 1 d .
H00A H 0.0687 0.3852 0.7797 0.032 Uiso 1 1 calc GR
H00B H -0.0705 0.3545 0.8255 0.032 Uiso 1 1 calc GR
H00C H -0.0689 0.3519 0.7102 0.032 Uiso 1 1 calc GR
C00E C 0.2258(5) 0.38146(12) 0.5348(2) 0.0143(6) Uani 1 1 d .
C00F C 0.0205(5) 0.31968(13) 0.5506(3) 0.0166(6) Uani 1 1 d .
H00F H -0.0126 0.2949 0.5874 0.020 Uiso 1 1 calc R
C00G C 0.4372(5) 0.27628(12) 0.6812(3) 0.0165(6) Uani 1 1 d .
C00H C 0.7464(5) 0.38152(13) 1.0027(3) 0.0174(6) Uani 1 1 d .
H00D H 0.6324 0.3915 1.0208 0.026 Uiso 1 1 calc GR
H00E H 0.8397 0.3776 1.0623 0.026 Uiso 1 1 calc GR
H00G H 0.7265 0.3525 0.9673 0.026 Uiso 1 1 calc GR
C00I C 0.5428(5) 0.40562(13) 0.5273(3) 0.0197(7) Uani 1 1 d .
H00I H 0.5521 0.3801 0.4866 0.024 Uiso 1 1 calc R
C00J C 0.9694(4) 0.43298(11) 0.9589(2) 0.0119(5) Uani 1 1 d .
H00J H 1.0477 0.4217 1.0162 0.014 Uiso 1 1 calc R
C00K C 1.3240(5) 0.50268(13) 0.8746(3) 0.0200(7) Uani 1 1 d .
H00K H 1.4532 0.5040 0.8863 0.024 Uiso 1 1 calc R
C00L C 1.2372(5) 0.47049(12) 0.9228(3) 0.0161(6) Uani 1 1 d .
H00L H 1.3074 0.4504 0.9690 0.019 Uiso 1 1 calc R
C00M C 0.9436(5) 0.49805(12) 0.8376(3) 0.0144(6) Uani 1 1 d .
H00M H 0.8144 0.4965 0.8243 0.017 Uiso 1 1 calc R
C00N C 1.0319(5) 0.53071(12) 0.7916(3) 0.0181(7) Uani 1 1 d .
H00N H 0.9623 0.5518 0.7478 0.022 Uiso 1 1 calc R
C00O C 0.1496(5) 0.31727(12) 0.7952(3) 0.0158(6) Uani 1 1 d .
C00P C 1.0457(4) 0.46747(11) 0.9035(2) 0.0115(5) Uani 1 1 d .
C00Q C 0.3849(5) 0.41213(11) 0.5646(2) 0.0144(6) Uani 1 1 d .
C00R C 0.0552(5) 0.27078(13) 0.7857(3) 0.0199(7) Uani 1 1 d .
H00H H -0.0207 0.2678 0.7199 0.030 Uiso 1 1 calc GR
H00O H -0.0213 0.2681 0.8354 0.030 Uiso 1 1 calc GR
H00P H 0.1473 0.2467 0.7957 0.030 Uiso 1 1 calc GR
C00S C -0.0864(5) 0.32976(14) 0.4593(3) 0.0197(7) Uani 1 1 d .
H00S H -0.1935 0.3127 0.4353 0.024 Uiso 1 1 calc R
C00T C 0.1182(5) 0.39019(15) 0.4412(3) 0.0238(8) Uani 1 1 d .
H00T H 0.1522 0.4142 0.4026 0.029 Uiso 1 1 calc R
C00U C 1.2214(5) 0.53290(13) 0.8091(3) 0.0195(7) Uani 1 1 d .
H00U H 1.2804 0.5550 0.7763 0.023 Uiso 1 1 calc R
C00V C -0.0354(5) 0.36483(16) 0.4038(3) 0.0242(8) Uani 1 1 d .
H00V H -0.1052 0.3715 0.3405 0.029 Uiso 1 1 calc R
C00W C 0.5694(5) 0.29205(13) 0.6161(3) 0.0201(7) Uani 1 1 d .
H00Q H 0.5002 0.3036 0.5536 0.030 Uiso 1 1 calc GR
H00R H 0.6451 0.2664 0.6035 0.030 Uiso 1 1 calc GR
H00W H 0.6474 0.3163 0.6498 0.030 Uiso 1 1 calc GR
C00X C 0.2550(6) 0.32185(16) 0.9013(3) 0.0256(8) Uani 1 1 d .
H00X H 0.3513 0.2988 0.9138 0.038 Uiso 1 1 calc GR
H00Y H 0.1716 0.3175 0.9470 0.038 Uiso 1 1 calc GR
H H 0.3096 0.3522 0.9108 0.038 Uiso 1 1 calc GR
C00Y C 0.6717(6) 0.47430(15) 0.6059(3) 0.0270(9) Uani 1 1 d .
H00Z H 0.7691 0.4955 0.6194 0.032 Uiso 1 1 calc R
C00Z C 0.3720(6) 0.45065(13) 0.6227(3) 0.0210(7) Uani 1 1 d .
H00 H 0.2649 0.4557 0.6485 0.025 Uiso 1 1 calc R
C010 C 0.5453(5) 0.25726(14) 0.7788(3) 0.0244(8) Uani 1 1 d .
H01A H 0.6151 0.2818 0.8164 0.037 Uiso 1 1 calc GR
H01B H 0.6288 0.2336 0.7650 0.037 Uiso 1 1 calc GR
H01C H 0.4607 0.2443 0.8173 0.037 Uiso 1 1 calc GR
C011 C 0.6873(6) 0.43601(15) 0.5488(3) 0.0252(8) Uani 1 1 d .
H011 H 0.7960 0.4307 0.5248 0.030 Uiso 1 1 calc R
C012 C 0.5154(6) 0.48156(13) 0.6428(3) 0.0253(8) Uani 1 1 d .
H012 H 0.5057 0.5076 0.6820 0.030 Uiso 1 1 calc R
C013 C 0.3168(5) 0.23875(13) 0.6244(3) 0.0245(8) Uani 1 1 d .
H01D H 0.2265 0.2288 0.6626 0.037 Uiso 1 1 calc GR
H01E H 0.3931 0.2129 0.6137 0.037 Uiso 1 1 calc GR
H01F H 0.2543 0.2507 0.5607 0.037 Uiso 1 1 calc GR

loop_
_atom_site_aniso_label
_atom_site_aniso_U_11
_atom_site_aniso_U_22
_atom_site_aniso_U_33
_atom_site_aniso_U_23
_atom_site_aniso_U_13
_atom_site_aniso_U_12
Au01 0.00940(5) 0.01125(5) 0.01280(5) -0.00036(4) 0.00087(4) -0.00223(4)
Sb02 0.01165(9) 0.00962(9) 0.01235(9) -0.00077(7) 0.00106(7) 0.00080(7)
P003 0.0089(3) 0.0108(3) 0.0124(4) -0.0011(3) 0.0018(3) -0.0011(3)
F004 0.0279(12) 0.0198(11) 0.0177(10) -0.0077(8) 0.0046(9) -0.0004(9)
F005 0.0112(9) 0.0281(12) 0.0320(13) -0.0014(10) 0.0033(9) 0.0016(8)
F006 0.0310(12) 0.0131(10) 0.0184(10) 0.0046(8) 0.0001(9) 0.0009(9)
O007 0.0128(11) 0.0142(11) 0.0146(11) 0.0006(9) -0.0045(9) -0.0021(8)
F008 0.0329(13) 0.0150(10) 0.0283(12) 0.0060(9) 0.0069(10) 0.0035(9)
F009 0.0155(11) 0.0390(15) 0.0329(14) 0.0023(11) 0.0062(10) -0.0006(10)
F00A 0.0377(13) 0.0188(11) 0.0160(10) -0.0046(8) 0.0051(9) 0.0009(9)
N00B 0.0124(12) 0.0113(12) 0.0122(12) -0.0003(9) 0.0028(10) 0.0008(9)
C00C 0.0105(13) 0.0156(14) 0.0128(14) -0.0038(11) 0.0025(11) 0.0006(11)
C00D 0.0186(16) 0.0215(17) 0.0271(19) -0.0081(15) 0.0114(14) -0.0009(13)
C00E 0.0148(14) 0.0171(15) 0.0111(13) -0.0024(12) 0.0026(11) -0.0003(12)
C00F 0.0120(14) 0.0211(16) 0.0165(15) -0.0043(13) 0.0024(12) -0.0010(12)
C00G 0.0137(15) 0.0118(14) 0.0245(17) -0.0010(12) 0.0052(13) 0.0011(11)
C00H 0.0164(15) 0.0201(16) 0.0157(15) 0.0034(13) 0.0031(12) -0.0056(13)
C00I 0.0216(17) 0.0209(17) 0.0168(16) -0.0001(13) 0.0041(13) -0.0046(13)
C00J 0.0120(14) 0.0112(13) 0.0116(13) -0.0009(10) 0.0003(11) -0.0010(10)
C00K 0.0124(15) 0.0177(16) 0.0305(19) 0.0033(14) 0.0055(13) -0.0027(12)
C00L 0.0127(14) 0.0143(15) 0.0210(16) 0.0023(12) 0.0020(12) -0.0015(11)
C00M 0.0135(14) 0.0139(14) 0.0153(15) 0.0018(11) 0.0018(11) 0.0003(11)
C00N 0.0216(17) 0.0142(15) 0.0175(16) 0.0031(12) 0.0014(13) -0.0021(12)
C00O 0.0146(15) 0.0192(16) 0.0140(14) -0.0023(12) 0.0036(12) -0.0077(12)
C00P 0.0123(13) 0.0103(13) 0.0119(13) -0.0018(10) 0.0020(11) -0.0010(10)
C00Q 0.0181(15) 0.0127(14) 0.0117(14) 0.0008(11) 0.0014(11) -0.0015(11)
C00R 0.0153(15) 0.0195(17) 0.0258(18) -0.0008(14) 0.0065(13) -0.0079(13)
C00S 0.0128(15) 0.0299(19) 0.0158(16) -0.0082(14) 0.0011(12) -0.0018(13)
C00T 0.0217(18) 0.033(2) 0.0153(16) 0.0048(14) -0.0008(13) -0.0015(15)
C00U 0.0239(18) 0.0159(16) 0.0202(17) 0.0010(13) 0.0076(14) -0.0053(13)
C00V 0.0176(17) 0.039(2) 0.0133(16) -0.0008(15) -0.0045(13) 0.0015(15)
C00W 0.0142(15) 0.0190(16) 0.0292(19) -0.0034(14) 0.0096(14) 0.0012(12)
C00X 0.0217(18) 0.039(2) 0.0169(17) -0.0002(15) 0.0052(14) -0.0135(16)
C00Y 0.036(2) 0.0237(19) 0.0189(18) 0.0033(14) -0.0004(16) -0.0160(16)
C00Z 0.0282(19) 0.0181(16) 0.0163(16) -0.0019(13) 0.0034(14) -0.0005(14)
C010 0.0205(18) 0.0191(17) 0.033(2) 0.0081(15) 0.0039(15) 0.0040(13)
C011 0.0231(18) 0.030(2) 0.0230(19) 0.0009(15) 0.0063(15) -0.0105(15)
C012 0.040(2) 0.0155(17) 0.0188(18) -0.0026(13) 0.0018(16) -0.0073(15)
C013 0.0208(18) 0.0131(16) 0.041(2) -0.0086(15) 0.0093(16) -0.0022(13)

loop_
_atom_type_symbol
_atom_type_description
_atom_type_scat_dispersion_real
_atom_type_scat_dispersion_imag
_atom_type_scat_source
C C 0.0033 0.0016 'International Tables Vol C Tables 4.2.6.8 and 6.1.1.4'
H H 0.0000 0.0000 'International Tables Vol C Tables 4.2.6.8 and 6.1.1.4'
Au Au -2.0133 8.8022 'International Tables Vol C Tables 4.2.6.8 and 6.1.1.4'
F F 0.0171 0.0103 'International Tables Vol C Tables 4.2.6.8 and 6.1.1.4'
N N 0.0061 0.0033 'International Tables Vol C Tables 4.2.6.8 and 6.1.1.4'
O O 0.0106 0.0060 'International Tables Vol C Tables 4.2.6.8 and 6.1.1.4'
P P 0.1023 0.0942 'International Tables Vol C Tables 4.2.6.8 and 6.1.1.4'
Sb Sb -0.5866 1.5461 'International Tables Vol C Tables 4.2.6.8 and 6.1.1.4'

loop_
_citation_id
_citation_doi
_citation_year
1 10.1021/acs.orglett.7b00411 2017

loop_
_geom_angle_atom_site_label_1
_geom_angle_atom_site_label_2
_geom_angle_atom_site_label_3
_geom_angle
O007 Au01 P003 174.87(7)
F005 Sb02 F004 88.70(11)
F005 Sb02 F006 89.13(11)
F005 Sb02 F008 90.45(11)
F005 Sb02 F009 176.51(11)
F006 Sb02 F004 89.78(10)
F006 Sb02 F009 89.05(11)
F008 Sb02 F004 88.52(11)
F008 Sb02 F006 178.25(11)
F008 Sb02 F009 91.28(12)
F009 Sb02 F004 88.32(11)
F00A Sb02 F004 179.27(11)
F00A Sb02 F005 91.74(11)
F00A Sb02 F006 90.81(10)
F00A Sb02 F008 90.90(11)
F00A Sb02 F009 91.26(12)
C00C P003 Au01 114.43(11)
C00C P003 C00G 104.77(16)
C00C P003 C00O 107.68(16)
C00G P003 Au01 110.45(12)
C00G P003 C00O 113.56(16)
C00O P003 Au01 106.12(11)
N00B O007 Au01 119.38(19)
O007 N00B C00H 116.3(3)
C00J N00B O007 121.6(3)
C00J N00B C00H 122.0(3)
C00E C00C P003 122.4(3)
C00F C00C P003 118.4(3)
C00F C00C C00E 119.1(3)
H00A C00D H00B 109.5
H00A C00D H00C 109.5
H00B C00D H00C 109.5
C00O C00D H00A 109.5
C00O C00D H00B 109.5
C00O C00D H00C 109.5
C00C C00E C00Q 126.5(3)
C00C C00E C00T 118.2(3)
C00T C00E C00Q 115.4(3)
C00C C00F H00F 119.2
C00S C00F C00C 121.7(3)
C00S C00F H00F 119.2
C00W C00G P003 106.2(2)
C00W C00G C010 109.7(3)
C00W C00G C013 107.3(3)
C010 C00G P003 108.5(3)
C010 C00G C013 110.1(3)
C013 C00G P003 114.9(2)
N00B C00H H00D 109.5
N00B C00H H00E 109.5
N00B C00H H00G 109.5
H00D C00H H00E 109.5
H00D C00H H00G 109.5
H00E C00H H00G 109.5
C00Q C00I H00I 119.6
C011 C00I H00I 119.6
C011 C00I C00Q 120.9(4)
N00B C00J H00J 116.2
N00B C00J C00P 127.6(3)
C00P C00J H00J 116.2
C00L C00K H00K 120.1
C00L C00K C00U 119.9(3)
C00U C00K H00K 120.1
C00K C00L H00L 119.8
C00K C00L C00P 120.3(3)
C00P C00L H00L 119.8
C00N C00M H00M 120.1
C00N C00M C00P 119.8(3)
C00P C00M H00M 120.1
C00M C00N H00N 119.6
C00M C00N C00U 120.7(3)
C00U C00N H00N 119.6
C00D C00O P003 105.9(2)
C00R C00O P003 116.0(3)
C00R C00O C00D 110.3(3)
C00X C00O P003 108.5(2)
C00X C00O C00D 108.2(3)
C00X C00O C00R 107.7(3)
C00L C00P C00J 115.7(3)
C00M C00P C00J 124.9(3)
C00M C00P C00L 119.4(3)
C00I C00Q C00E 120.4(3)
C00I C00Q C00Z 118.8(3)
C00Z C00Q C00E 120.5(3)
C00O C00R H00H 109.5
C00O C00R H00O 109.5
C00O C00R H00P 109.5
H00H C00R H00O 109.5
H00H C00R H00P 109.5
H00O C00R H00P 109.5
C00F C00S H00S 120.3
C00V C00S C00F 119.5(3)
C00V C00S H00S 120.3
C00E C00T H00T 119.0
C00V C00T C00E 122.0(4)
C00V C00T H00T 119.0
C00K C00U C00N 120.0(3)
C00K C00U H00U 120.0
C00N C00U H00U 120.0
C00S C00V C00T 119.5(3)
C00S C00V H00V 120.2
C00T C00V H00V 120.2
C00G C00W H00Q 109.5
C00G C00W H00R 109.5
C00G C00W H00W 109.5
H00Q C00W H00R 109.5
H00Q C00W H00W 109.5
H00R C00W H00W 109.5
C00O C00X H00X 109.5
C00O C00X H00Y 109.5
C00O C00X H 109.5
H00X C00X H00Y 109.5
H00X C00X H 109.5
H00Y C00X H 109.5
C011 C00Y H00Z 119.9
C012 C00Y H00Z 119.9
C012 C00Y C011 120.3(4)
C00Q C00Z H00 119.8
C012 C00Z C00Q 120.4(4)
C012 C00Z H00 119.8
C00G C010 H01A 109.5
C00G C010 H01B 109.5
C00G C010 H01C 109.5
H01A C010 H01B 109.5
H01A C010 H01C 109.5
H01B C010 H01C 109.5
C00I C011 C00Y 119.6(4)
C00I C011 H011 120.2
C00Y C011 H011 120.2
C00Y C012 C00Z 120.0(4)
C00Y C012 H012 120.0
C00Z C012 H012 120.0
C00G C013 H01D 109.5
C00G C013 H01E 109.5
C00G C013 H01F 109.5
H01D C013 H01E 109.5
H01D C013 H01F 109.5
H01E C013 H01F 109.5

loop_
_geom_bond_atom_site_label_1
_geom_bond_atom_site_label_2
_geom_bond_distance
Au01 P003 2.2429(8)
Au01 O007 2.096(2)
Sb02 F004 1.888(2)
Sb02 F005 1.874(2)
Sb02 F006 1.875(2)
Sb02 F008 1.875(2)
Sb02 F009 1.884(2)
Sb02 F00A 1.872(2)
P003 C00C 1.830(3)
P003 C00G 1.869(3)
P003 C00O 1.891(3)
O007 N00B 1.340(4)
N00B C00H 1.466(4)
N00B C00J 1.295(4)
C00C C00E 1.402(5)
C00C C00F 1.402(5)
C00D H00A 0.9800
C00D H00B 0.9800
C00D H00C 0.9800
C00D C00O 1.544(5)
C00E C00Q 1.487(5)
C00E C00T 1.411(5)
C00F H00F 0.9500
C00F C00S 1.391(5)
C00G C00W 1.533(5)
C00G C010 1.540(5)
C00G C013 1.541(5)
C00H H00D 0.9800
C00H H00E 0.9800
C00H H00G 0.9800
C00I H00I 0.9500
C00I C00Q 1.392(5)
C00I C011 1.390(5)
C00J H00J 0.9500
C00J C00P 1.453(4)
C00K H00K 0.9500
C00K C00L 1.390(5)
C00K C00U 1.390(5)
C00L H00L 0.9500
C00L C00P 1.410(5)
C00M H00M 0.9500
C00M C00N 1.388(5)
C00M C00P 1.399(5)
C00N H00N 0.9500
C00N C00U 1.394(5)
C00O C00R 1.533(5)
C00O C00X 1.533(5)
C00Q C00Z 1.404(5)
C00R H00H 0.9800
C00R H00O 0.9800
C00R H00P 0.9800
C00S H00S 0.9500
C00S C00V 1.384(6)
C00T H00T 0.9500
C00T C00V 1.384(6)
C00U H00U 0.9500
C00V H00V 0.9500
C00W H00Q 0.9800
C00W H00R 0.9800
C00W H00W 0.9800
C00X H00X 0.9800
C00X H00Y 0.9800
C00X H 0.9800
C00Y H00Z 0.9500
C00Y C011 1.393(6)
C00Y C012 1.381(6)
C00Z H00 0.9500
C00Z C012 1.393(6)
C010 H01A 0.9800
C010 H01B 0.9800
C010 H01C 0.9800
C011 H011 0.9500
C012 H012 0.9500
C013 H01D 0.9800
C013 H01E 0.9800
C013 H01F 0.9800

loop_
_geom_torsion_atom_site_label_1
_geom_torsion_atom_site_label_2
_geom_torsion_atom_site_label_3
_geom_torsion_atom_site_label_4
_geom_torsion
Au01 P003 C00C C00E 18.6(3)
Au01 P003 C00C C00F -164.3(2)
Au01 P003 C00G C00W -57.4(3)
Au01 P003 C00G C010 60.4(3)
Au01 P003 C00G C013 -175.8(3)
Au01 P003 C00O C00D 81.4(2)
Au01 P003 C00O C00R -155.9(2)
Au01 P003 C00O C00X -34.6(3)
Au01 O007 N00B C00H -39.6(3)
Au01 O007 N00B C00J 142.2(3)
P003 C00C C00E C00Q -3.1(5)
P003 C00C C00E C00T 176.1(3)
P003 C00C C00F C00S -178.0(3)
O007 N00B C00J C00P -0.7(5)
N00B C00J C00P C00L -161.8(3)
N00B C00J C00P C00M 20.9(5)
C00C P003 C00G C00W 66.3(3)
C00C P003 C00G C010 -175.9(2)
C00C P003 C00G C013 -52.1(3)
C00C P003 C00O C00D -41.5(3)
C00C P003 C00O C00R 81.1(3)
C00C P003 C00O C00X -157.6(3)
C00C C00E C00Q C00I 100.9(4)
C00C C00E C00Q C00Z -85.4(5)
C00C C00E C00T C00V 1.4(6)
C00C C00F C00S C00V 2.3(6)
C00E C00C C00F C00S -0.9(5)
C00E C00Q C00Z C012 -174.0(3)
C00E C00T C00V C00S 0.1(6)
C00F C00C C00E C00Q 179.8(3)
C00F C00C C00E C00T -0.9(5)
C00F C00S C00V C00T -1.9(6)
C00G P003 C00C C00E -102.5(3)
C00G P003 C00C C00F 74.6(3)
C00G P003 C00O C00D -157.1(2)
C00G P003 C00O C00R -34.4(3)
C00G P003 C00O C00X 86.9(3)
C00H N00B C00J C00P -178.9(3)
C00I C00Q C00Z C012 -0.2(5)
C00K C00L C00P C00J -179.3(3)
C00K C00L C00P C00M -1.9(5)
C00L C00K C00U C00N -0.3(6)
C00M C00N C00U C00K -1.2(6)
C00N C00M C00P C00J 177.6(3)
C00N C00M C00P C00L 0.4(5)
C00O P003 C00C C00E 136.3(3)
C00O P003 C00C C00F -46.6(3)
C00O P003 C00G C00W -176.4(2)
C00O P003 C00G C010 -58.6(3)
C00O P003 C00G C013 65.1(3)
C00P C00M C00N C00U 1.2(5)
C00Q C00E C00T C00V -179.3(4)
C00Q C00I C011 C00Y -2.1(6)
C00Q C00Z C012 C00Y -0.3(6)
C00T C00E C00Q C00I -78.4(4)
C00T C00E C00Q C00Z 95.3(4)
C00U C00K C00L C00P 1.9(6)
C011 C00I C00Q C00E 175.2(3)
C011 C00I C00Q C00Z 1.4(6)
C011 C00Y C012 C00Z -0.3(6)
C012 C00Y C011 C00I 1.5(6)
